data_4337112
loop_
_publ_author_name
'Zeng, Dai'
'Ren, Min'
'Bao, Song-Song'
'Zheng, Li-Min'

_publ_section_title
;
 Tuning the Coordination Geometries and Magnetic Dynamics of
 [Ln(hfac)4](-) through Alkali Metal Counterions.
;
_journal_issue 2
_journal_name_full 'Inorganic chemistry'
_journal_page_first 795
_journal_page_last 801
_journal_paper_doi 10.1021/ic402111v
_journal_volume 53
_journal_year 2014
_chemical_formula_moiety 'C20 H4 Cs Dy F24 O8'
_chemical_formula_sum 'C20 H4 Cs Dy F24 O8'
_chemical_formula_weight 1123.64
_chemical_name_systematic
;
 ?
;
_space_group_crystal_system orthorhombic
_space_group_IT_number 60
_space_group_name_Hall '-P 2n 2ab'
_space_group_name_H-M_alt 'P b c n'
_symmetry_space_group_name_Hall '-P 2n 2ab'
_symmetry_space_group_name_H-M 'P b c n'
_atom_sites_solution_hydrogens geom
_audit_creation_method SHELXL-2013
_cell_angle_alpha 90
_cell_angle_beta 90
_cell_angle_gamma 90
_cell_formula_units_Z 4
_cell_length_a 8.5259(8)
_cell_length_b 21.272(2)
_cell_length_c 17.2044(16)
_cell_measurement_reflns_used 9879
_cell_measurement_temperature 123(2)
_cell_measurement_theta_max 27.638
_cell_measurement_theta_min 2.367
_cell_volume 3120.2(5)
_computing_cell_refinement SMART
_computing_data_collection 'SMART (Bruker, 2000)'
_computing_data_reduction 'SAINT (Bruker, 2000)'
_computing_molecular_graphics SHELXTL
_computing_publication_material SHELXTL
_computing_structure_refinement 'SHELXL-2013 (Sheldrick, 2013)'
_computing_structure_solution 'SHELXTL (Bruker, 2000)'
_diffrn_ambient_temperature 123(2)
_diffrn_measured_fraction_theta_full 0.996
_diffrn_measured_fraction_theta_max 0.996
_diffrn_measurement_device_type 'Bruker APEX DUO'
_diffrn_radiation_type MoK\a
_diffrn_radiation_wavelength 0.71073
_diffrn_reflns_av_R_equivalents 0.0415
_diffrn_reflns_av_unetI/netI 0.0256
_diffrn_reflns_Laue_measured_fraction_full 0.996
_diffrn_reflns_Laue_measured_fraction_max 0.996
_diffrn_reflns_limit_h_max 10
_diffrn_reflns_limit_h_min -7
_diffrn_reflns_limit_k_max 26
_diffrn_reflns_limit_k_min -26
_diffrn_reflns_limit_l_max 21
_diffrn_reflns_limit_l_min -21
_diffrn_reflns_number 22745
_diffrn_reflns_point_group_measured_fraction_full 0.996
_diffrn_reflns_point_group_measured_fraction_max 0.996
_diffrn_reflns_theta_full 25.242
_diffrn_reflns_theta_max 25.995
_diffrn_reflns_theta_min 1.915
_exptl_absorpt_coefficient_mu 3.732
_exptl_absorpt_correction_T_max 0.390
_exptl_absorpt_correction_T_min 0.333
_exptl_absorpt_correction_type multi-scan
_exptl_absorpt_process_details 'SADABS(Bruker, 2000)'
_exptl_crystal_colour 'light yellow'
_exptl_crystal_density_diffrn 2.392
_exptl_crystal_description rod-like
_exptl_crystal_F_000 2100
_exptl_crystal_size_max 0.450
_exptl_crystal_size_mid 0.250
_exptl_crystal_size_min 0.250
_refine_diff_density_max 1.327
_refine_diff_density_min -0.877
_refine_diff_density_rms 0.114
_refine_ls_extinction_method none
_refine_ls_goodness_of_fit_ref 1.083
_refine_ls_hydrogen_treatment constr
_refine_ls_matrix_type full
_refine_ls_number_parameters 301
_refine_ls_number_reflns 3066
_refine_ls_number_restraints 258
_refine_ls_restrained_S_all 1.210
_refine_ls_R_factor_all 0.0365
_refine_ls_R_factor_gt 0.0333
_refine_ls_shift/su_max 0.022
_refine_ls_shift/su_mean 0.002
_refine_ls_structure_factor_coef Fsqd
_refine_ls_weighting_details 'w=1/[\s^2^(Fo^2^)+(0.0749P)^2^+9.3809P] where P=(Fo^2^+2Fc^2^)/3'
_refine_ls_weighting_scheme calc
_refine_ls_wR_factor_gt 0.1151
_refine_ls_wR_factor_ref 0.1194
_reflns_Friedel_coverage 0.000
_reflns_number_gt 2810
_reflns_number_total 3066
_reflns_threshold_expression 'I > 2\s(I)'
_cod_data_source_file ic402111v_si_002.cif
_cod_data_source_block 2
_cod_database_code 4337112
_shelx_space_group_comment
;
The symmetry employed for this shelxl refinement is uniquely defined
by the following loop, which should always be used as a source of
symmetry information in preference to the above space-group names.
They are only intended as comments.
;
_shelx_estimated_absorpt_t_min 0.284
_shelx_estimated_absorpt_t_max 0.456
_shelxl_version_number 2013-4

loop_
_space_group_symop_operation_xyz
'x, y, z'
'-x+1/2, -y+1/2, z+1/2'
'-x, y, -z+1/2'
'x+1/2, -y+1/2, -z'
'-x, -y, -z'
'x-1/2, y-1/2, -z-1/2'
'x, -y, z-1/2'
'-x-1/2, y-1/2, z'

loop_
_atom_site_label
_atom_site_type_symbol
_atom_site_fract_x
_atom_site_fract_y
_atom_site_fract_z
_atom_site_U_iso_or_equiv
_atom_site_adp_type
_atom_site_occupancy
_atom_site_site_symmetry_order
_atom_site_calc_flag
_atom_site_refinement_flags_posn
_atom_site_refinement_flags_adp
_atom_site_refinement_flags_occupancy
_atom_site_disorder_assembly
_atom_site_disorder_group
Dy1 Dy 0.5000 0.31500(2) 0.2500 0.01316(14) Uani 1 2 d S T P . .
Cs1 Cs 0.0000 0.26954(2) 0.2500 0.02599(17) Uani 1 2 d S T P . .
C1 C 0.6331(5) 0.4944(2) 0.3895(3) 0.0228(9) Uani 1 1 d . . . . .
C2 C 0.5217(5) 0.4430(2) 0.3603(3) 0.0194(9) Uani 1 1 d . . . . .
C3 C 0.3629(5) 0.4477(2) 0.3786(3) 0.0207(9) Uani 1 1 d . . . . .
H3 H 0.3269 0.4833 0.4068 0.025 Uiso 1 1 calc R U . . .
C4 C 0.2567(5) 0.40216(19) 0.3568(2) 0.0184(8) Uani 1 1 d . . . . .
C5 C 0.0866(5) 0.4116(2) 0.3829(2) 0.0329(9) Uani 1 1 d D U . . .
C6 C 0.7798(6) 0.2183(3) 0.4508(3) 0.0333(10) Uani 1 1 d . U . . .
C7 C 0.6480(5) 0.22378(19) 0.3908(2) 0.0189(8) Uani 1 1 d . . . . .
C8 C 0.5366(6) 0.1767(2) 0.3882(3) 0.0222(9) Uani 1 1 d . . . . .
H8 H 0.5528 0.1394 0.4177 0.027 Uiso 1 1 calc R U . . .
C9 C 0.4011(5) 0.18234(18) 0.3435(2) 0.0182(9) Uani 1 1 d . . . . .
C10 C 0.2840(5) 0.1275(2) 0.3471(2) 0.0371(10) Uani 1 1 d D U . . .
F11 F 0.2488(10) 0.1104(4) 0.4180(3) 0.0549(18) Uani 0.599(9) 1 d D U P A 1
F10 F 0.3487(8) 0.0765(3) 0.3133(4) 0.0550(16) Uani 0.599(9) 1 d D U P A 1
F12 F 0.1532(6) 0.1376(3) 0.3080(5) 0.0509(14) Uani 0.599(9) 1 d D U P A 1
F11' F 0.3031(12) 0.0913(4) 0.4089(5) 0.043(2) Uani 0.401(9) 1 d D U P A 2
F10' F 0.2912(14) 0.0935(5) 0.2852(5) 0.059(2) Uani 0.401(9) 1 d D U P A 2
F12' F 0.1404(8) 0.1520(4) 0.3530(7) 0.0481(16) Uani 0.401(9) 1 d D U P A 2
F7 F 0.7570(5) 0.2568(2) 0.5090(2) 0.0670(12) Uani 1 1 d . U . . .
F8 F 0.9177(4) 0.2312(2) 0.4202(2) 0.0570(10) Uani 1 1 d . U . . .
F9 F 0.7930(4) 0.16073(16) 0.4807(2) 0.0494(9) Uani 1 1 d . U . . .
F4 F 0.0328(6) 0.3561(2) 0.4119(4) 0.0362(12) Uani 0.667(10) 1 d D U P A 1
F5 F -0.0052(5) 0.4232(4) 0.3235(3) 0.0449(13) Uani 0.667(10) 1 d D U P A 1
F6 F 0.0654(11) 0.4533(3) 0.4376(4) 0.0459(18) Uani 0.667(10) 1 d D U P A 1
F4' F -0.0101(11) 0.3642(4) 0.3794(8) 0.0425(16) Uani 0.333(10) 1 d D U P A 2
F5' F 0.0241(13) 0.4572(5) 0.3373(6) 0.043(2) Uani 0.333(10) 1 d D U P A 2
F6' F 0.0807(19) 0.4360(5) 0.4541(4) 0.031(2) Uani 0.333(10) 1 d D U P A 2
F1 F 0.5576(4) 0.54198(13) 0.4234(2) 0.0426(8) Uani 1 1 d . . . . .
F2 F 0.7183(4) 0.51717(15) 0.33178(19) 0.0485(9) Uani 1 1 d . . . . .
F3 F 0.7318(3) 0.47107(14) 0.44181(18) 0.0379(7) Uani 1 1 d . . . . .
O1 O 0.5881(3) 0.40015(13) 0.32234(18) 0.0202(6) Uani 1 1 d . . . . .
O2 O 0.2794(3) 0.35281(13) 0.31764(17) 0.0185(6) Uani 1 1 d . . . . .
O3 O 0.6543(3) 0.27325(13) 0.35113(16) 0.0190(6) Uani 1 1 d . . . . .
O4 O 0.3611(3) 0.22689(13) 0.30027(16) 0.0185(6) Uani 1 1 d . . . . .

loop_
_atom_site_aniso_label
_atom_site_aniso_U_11
_atom_site_aniso_U_22
_atom_site_aniso_U_33
_atom_site_aniso_U_23
_atom_site_aniso_U_13
_atom_site_aniso_U_12
Dy1 0.0095(2) 0.0114(2) 0.0186(2) 0.000 0.00072(9) 0.000
Cs1 0.0121(3) 0.0365(3) 0.0294(3) 0.000 -0.00153(13) 0.000
C1 0.019(2) 0.018(2) 0.031(2) -0.0065(17) 0.0019(18) 0.0012(17)
C2 0.020(2) 0.017(2) 0.021(2) 0.0012(19) -0.0036(17) -0.0015(17)
C3 0.016(2) 0.0193(19) 0.027(2) -0.0043(17) 0.0041(17) 0.0032(17)
C4 0.0150(19) 0.020(2) 0.0197(19) 0.0000(16) 0.0026(16) 0.0026(16)
C5 0.0135(18) 0.050(2) 0.035(2) -0.0061(18) 0.0028(16) 0.0009(17)
C6 0.023(2) 0.048(2) 0.029(2) 0.0109(18) -0.0064(18) -0.0038(19)
C7 0.019(2) 0.021(2) 0.0171(19) -0.0007(16) 0.0015(16) 0.0030(17)
C8 0.023(2) 0.018(2) 0.026(2) 0.0068(18) -0.002(2) -0.0021(18)
C9 0.019(2) 0.0148(19) 0.021(2) 0.0022(15) 0.0030(17) -0.0020(16)
C10 0.033(2) 0.026(2) 0.052(2) 0.0117(17) -0.0128(19) -0.0168(17)
F11 0.058(4) 0.055(4) 0.051(3) 0.012(3) 0.003(3) -0.037(3)
F10 0.054(3) 0.025(3) 0.086(4) -0.014(3) -0.018(3) -0.013(2)
F12 0.037(2) 0.039(3) 0.077(3) 0.019(3) -0.027(3) -0.024(2)
F11' 0.042(4) 0.026(4) 0.061(4) 0.022(3) -0.010(3) -0.018(3)
F10' 0.066(5) 0.049(4) 0.063(4) -0.012(4) -0.008(4) -0.035(4)
F12' 0.032(3) 0.038(3) 0.074(4) 0.018(3) -0.011(3) -0.020(2)
F7 0.070(3) 0.084(3) 0.047(2) -0.0275(19) -0.034(2) 0.015(2)
F8 0.0217(15) 0.097(3) 0.0527(19) 0.0355(18) -0.0093(13) -0.0113(16)
F9 0.0456(19) 0.0478(19) 0.055(2) 0.0251(15) -0.0226(16) -0.0039(15)
F4 0.0099(19) 0.056(2) 0.043(3) 0.004(2) 0.004(2) -0.0069(18)
F5 0.018(2) 0.072(3) 0.045(3) 0.001(3) -0.0056(16) 0.012(2)
F6 0.025(3) 0.054(4) 0.058(3) -0.028(3) 0.014(3) 0.009(3)
F4' 0.017(3) 0.061(3) 0.050(3) -0.008(3) 0.003(3) -0.005(3)
F5' 0.018(4) 0.070(5) 0.042(5) 0.007(4) -0.001(4) 0.010(4)
F6' 0.018(4) 0.044(5) 0.031(4) -0.001(4) 0.003(3) 0.016(4)
F1 0.0307(17) 0.0246(16) 0.072(2) -0.0253(14) -0.0050(18) 0.0035(12)
F2 0.063(2) 0.0403(18) 0.0422(17) -0.0035(14) 0.0129(16) -0.0330(16)
F3 0.0249(15) 0.0419(16) 0.0469(17) -0.0117(14) -0.0143(13) 0.0002(13)
O1 0.0163(15) 0.0152(14) 0.0292(15) -0.0072(12) 0.0008(12) 0.0001(11)
O2 0.0116(13) 0.0202(14) 0.0236(14) -0.0024(11) 0.0034(11) 0.0003(11)
O3 0.0188(15) 0.0154(13) 0.0229(14) 0.0010(11) -0.0050(12) -0.0030(12)
O4 0.0146(14) 0.0164(13) 0.0245(14) 0.0040(11) 0.0006(11) -0.0024(11)

loop_
_atom_type_symbol
_atom_type_description
_atom_type_scat_dispersion_real
_atom_type_scat_dispersion_imag
_atom_type_scat_source
C C 0.0033 0.0016 'International Tables Vol C Tables 4.2.6.8 and 6.1.1.4'
H H 0.0000 0.0000 'International Tables Vol C Tables 4.2.6.8 and 6.1.1.4'
O O 0.0106 0.0060 'International Tables Vol C Tables 4.2.6.8 and 6.1.1.4'
F F 0.0171 0.0103 'International Tables Vol C Tables 4.2.6.8 and 6.1.1.4'
Cs Cs -0.3680 2.1192 'International Tables Vol C Tables 4.2.6.8 and 6.1.1.4'
Dy Dy -0.1892 4.4098 'International Tables Vol C Tables 4.2.6.8 and 6.1.1.4'

loop_
_geom_angle_atom_site_label_1
_geom_angle_atom_site_label_2
_geom_angle_atom_site_label_3
_geom_angle
_geom_angle_site_symmetry_1
_geom_angle_site_symmetry_3
O1 Dy1 O1 77.49(15) 3_655 .
O1 Dy1 O2 74.93(10) 3_655 .
O1 Dy1 O2 74.15(10) . .
O1 Dy1 O2 74.15(10) 3_655 3_655
O1 Dy1 O2 74.93(10) . 3_655
O2 Dy1 O2 140.03(14) . 3_655
O1 Dy1 O3 150.53(10) 3_655 .
O1 Dy1 O3 73.60(10) . .
O2 Dy1 O3 102.13(10) . .
O2 Dy1 O3 92.74(10) 3_655 .
O1 Dy1 O3 73.60(10) 3_655 3_655
O1 Dy1 O3 150.53(10) . 3_655
O2 Dy1 O3 92.73(10) . 3_655
O2 Dy1 O3 102.12(10) 3_655 3_655
O3 Dy1 O3 135.69(13) . 3_655
O1 Dy1 O4 125.48(10) 3_655 3_655
O1 Dy1 O4 130.40(10) . 3_655
O2 Dy1 O4 147.84(10) . 3_655
O2 Dy1 O4 72.04(10) 3_655 3_655
O3 Dy1 O4 72.15(10) . 3_655
O3 Dy1 O4 73.29(10) 3_655 3_655
O1 Dy1 O4 130.40(10) 3_655 .
O1 Dy1 O4 125.48(10) . .
O2 Dy1 O4 72.04(10) . .
O2 Dy1 O4 147.84(10) 3_655 .
O3 Dy1 O4 73.29(10) . .
O3 Dy1 O4 72.15(10) 3_655 .
O4 Dy1 O4 76.08(14) 3_655 .
O1 Dy1 Cs1 119.20(7) 3_655 1_655
O1 Dy1 Cs1 81.79(7) . 1_655
O2 Dy1 Cs1 148.76(7) . 1_655
O2 Dy1 Cs1 45.27(7) 3_655 1_655
O3 Dy1 Cs1 51.08(7) . 1_655
O3 Dy1 Cs1 117.47(7) 3_655 1_655
O4 Dy1 Cs1 48.73(7) 3_655 1_655
O4 Dy1 Cs1 108.13(7) . 1_655
F4' Cs1 F4' 95.8(5) . 3
F4' Cs1 F8 151.4(2) . 3_655
F4' Cs1 F8 58.2(2) 3 3_655
F4' Cs1 F8 58.2(2) . 1_455
F4' Cs1 F8 151.4(2) 3 1_455
F8 Cs1 F8 149.69(16) 3_655 1_455
F4' Cs1 O2 51.56(17) . .
F4' Cs1 O2 82.9(3) 3 .
F8 Cs1 O2 108.66(8) 3_655 .
F8 Cs1 O2 88.32(8) 1_455 .
F4' Cs1 O2 82.9(3) . 3
F4' Cs1 O2 51.56(17) 3 3
F8 Cs1 O2 88.32(8) 3_655 3
F8 Cs1 O2 108.66(8) 1_455 3
O2 Cs1 O2 112.50(10) . 3
F8 Cs1 F12 64.96(17) 3_655 3
F8 Cs1 F12 88.39(17) 1_455 3
O2 Cs1 F12 153.05(10) . 3
O2 Cs1 F12 93.87(10) 3 3
F8 Cs1 F12 88.39(17) 3_655 .
F8 Cs1 F12 64.96(17) 1_455 .
O2 Cs1 F12 93.87(10) . .
O2 Cs1 F12 153.05(10) 3 .
F12 Cs1 F12 60.70(19) 3 .
F4' Cs1 F12' 96.9(3) . .
F4' Cs1 F12' 153.9(2) 3 .
F8 Cs1 F12' 103.0(2) 3_655 .
F8 Cs1 F12' 51.50(18) 1_455 .
O2 Cs1 F12' 87.34(17) . .
O2 Cs1 F12' 152.95(13) 3 .
F4' Cs1 F12' 153.9(2) . 3
F4' Cs1 F12' 96.9(3) 3 3
F8 Cs1 F12' 51.50(18) 3_655 3
F8 Cs1 F12' 103.0(2) 1_455 3
O2 Cs1 F12' 152.95(13) . 3
O2 Cs1 F12' 87.34(17) 3 3
F12' Cs1 F12' 81.1(4) . 3
F4' Cs1 O4 90.9(2) . .
F4' Cs1 O4 110.45(19) 3 .
F8 Cs1 O4 87.97(8) 3_655 .
F8 Cs1 O4 83.84(8) 1_455 .
O2 Cs1 O4 50.56(7) . .
O2 Cs1 O4 159.81(7) 3 .
F12 Cs1 O4 102.49(10) 3 .
F12 Cs1 O4 46.59(10) . .
F12' Cs1 O4 46.79(13) . .
F12' Cs1 O4 105.66(15) 3 .
F4' Cs1 O4 110.45(19) . 3
F4' Cs1 O4 91.0(2) 3 3
F8 Cs1 O4 83.84(8) 3_655 3
F8 Cs1 O4 87.97(8) 1_455 3
O2 Cs1 O4 159.81(7) . 3
O2 Cs1 O4 50.56(7) 3 3
F12 Cs1 O4 46.59(10) 3 3
F12 Cs1 O4 102.48(10) . 3
F12' Cs1 O4 105.66(15) . 3
F12' Cs1 O4 46.79(13) 3 3
O4 Cs1 O4 148.32(9) . 3
F2 C1 F3 107.3(4) . .
F2 C1 F1 108.4(4) . .
F3 C1 F1 107.0(4) . .
F2 C1 C2 110.9(4) . .
F3 C1 C2 110.3(4) . .
F1 C1 C2 112.7(4) . .
O1 C2 C3 127.4(4) . .
O1 C2 C1 114.1(4) . .
C3 C2 C1 118.4(4) . .
C4 C3 C2 121.8(4) . .
C4 C3 H3 119.1 . .
C2 C3 H3 119.1 . .
O2 C4 C3 129.0(4) . .
O2 C4 C5 114.2(3) . .
C3 C4 C5 116.8(4) . .
F6 C5 F5 110.7(5) . .
F4' C5 F6' 108.6(6) . .
F4' C5 F5' 106.2(5) . .
F6' C5 F5' 103.8(6) . .
F6 C5 F4 106.1(5) . .
F5 C5 F4 104.3(4) . .
F4' C5 C4 118.9(6) . .
F6 C5 C4 115.6(5) . .
F5 C5 C4 111.2(4) . .
F6' C5 C4 110.9(8) . .
F5' C5 C4 107.3(6) . .
F4 C5 C4 108.2(4) . .
F7 C6 F8 108.0(5) . .
F7 C6 F9 106.9(4) . .
F8 C6 F9 105.7(4) . .
F7 C6 C7 111.1(4) . .
F8 C6 C7 111.8(4) . .
F9 C6 C7 113.1(4) . .
O3 C7 C8 128.3(4) . .
O3 C7 C6 113.5(4) . .
C8 C7 C6 118.1(4) . .
C7 C8 C9 121.7(4) . .
C7 C8 H8 119.2 . .
C9 C8 H8 119.2 . .
O4 C9 C8 128.3(4) . .
O4 C9 C10 114.9(4) . .
C8 C9 C10 116.8(4) . .
F11 C10 F12 109.1(5) . .
F10' C10 F11' 109.4(5) . .
F10' C10 F12' 109.0(5) . .
F11' C10 F12' 106.2(5) . .
F11 C10 F10 105.8(5) . .
F12 C10 F10 104.8(4) . .
F10' C10 C9 111.2(5) . .
F11 C10 C9 113.5(5) . .
F12 C10 C9 113.9(4) . .
F11' C10 C9 113.2(6) . .
F12' C10 C9 107.6(5) . .
F10 C10 C9 109.1(4) . .
C10 F12 Cs1 129.5(4) . .
C10 F12' Cs1 126.2(5) . .
C6 F8 Cs1 129.0(3) . 1_655
C5 F4 Cs1 101.5(3) . .
C5 F5 Cs1 95.7(4) . .
C5 F4' Cs1 122.3(7) . .
C2 O1 Dy1 134.3(3) . .
C4 O2 Dy1 132.1(3) . .
C4 O2 Cs1 122.9(2) . .
Dy1 O2 Cs1 103.11(9) . .
C7 O3 Dy1 133.9(3) . .
C7 O3 Cs1 107.1(2) . 1_655
Dy1 O3 Cs1 96.56(9) . 1_655
C9 O4 Dy1 132.5(3) . .
C9 O4 Cs1 127.9(3) . .
Dy1 O4 Cs1 98.71(9) . .

loop_
_geom_bond_atom_site_label_1
_geom_bond_atom_site_label_2
_geom_bond_distance
_geom_bond_site_symmetry_2
Dy1 O1 2.322(3) 3_655
Dy1 O1 2.322(3) .
Dy1 O2 2.354(3) .
Dy1 O2 2.354(3) 3_655
Dy1 O3 2.355(3) .
Dy1 O3 2.355(3) 3_655
Dy1 O4 2.380(3) 3_655
Dy1 O4 2.380(3) .
Dy1 Cs1 4.3712(4) 1_655
Cs1 F4' 3.003(11) .
Cs1 F4' 3.003(11) 3
Cs1 F8 3.120(3) 3_655
Cs1 F8 3.120(3) 1_455
Cs1 O2 3.188(3) .
Cs1 O2 3.188(3) 3
Cs1 F12 3.253(5) 3
Cs1 F12 3.253(5) .
Cs1 F12' 3.290(8) .
Cs1 F12' 3.290(8) 3
Cs1 O4 3.324(3) .
Cs1 O4 3.324(3) 3
C1 F2 1.322(5) .
C1 F3 1.329(5) .
C1 F1 1.333(5) .
C1 C2 1.534(6) .
C2 O1 1.256(6) .
C2 C3 1.394(6) .
C3 C4 1.378(6) .
C3 H3 0.9500 .
C4 O2 1.263(5) .
C4 C5 1.532(6) .
C5 F4' 1.305(6) .
C5 F6 1.305(6) .
C5 F5 1.311(5) .
C5 F6' 1.331(7) .
C5 F5' 1.356(6) .
C5 F4 1.363(5) .
C6 F7 1.309(6) .
C6 F8 1.317(6) .
C6 F9 1.334(6) .
C6 C7 1.530(6) .
C7 O3 1.255(5) .
C7 C8 1.382(6) .
C8 C9 1.393(7) .
C8 H8 0.9500 .
C9 O4 1.252(5) .
C9 C10 1.537(6) .
C10 F10' 1.289(6) .
C10 F11 1.307(6) .
C10 F12 1.320(5) .
C10 F11' 1.321(6) .
C10 F12' 1.334(6) .
C10 F10 1.350(6) .
F8 Cs1 3.120(3) 1_655
O3 Cs1 3.424(3) 1_655

loop_
_geom_torsion_atom_site_label_1
_geom_torsion_atom_site_label_2
_geom_torsion_atom_site_label_3
_geom_torsion_atom_site_label_4
_geom_torsion
_geom_torsion_site_symmetry_4
F2 C1 C2 O1 52.5(5) .
F3 C1 C2 O1 -66.2(5) .
F1 C1 C2 O1 174.3(4) .
F2 C1 C2 C3 -128.1(5) .
F3 C1 C2 C3 113.2(5) .
F1 C1 C2 C3 -6.4(6) .
O1 C2 C3 C4 1.6(8) .
C1 C2 C3 C4 -177.6(4) .
C2 C3 C4 O2 -2.3(7) .
C2 C3 C4 C5 177.9(4) .
O2 C4 C5 F4' 15.4(9) .
C3 C4 C5 F4' -164.7(8) .
O2 C4 C5 F6 164.7(5) .
C3 C4 C5 F6 -15.4(7) .
O2 C4 C5 F5 -68.0(6) .
C3 C4 C5 F5 111.8(5) .
O2 C4 C5 F6' 142.4(6) .
C3 C4 C5 F6' -37.8(7) .
O2 C4 C5 F5' -104.9(7) .
C3 C4 C5 F5' 74.9(7) .
O2 C4 C5 F4 46.0(5) .
C3 C4 C5 F4 -134.2(4) .
F7 C6 C7 O3 73.3(5) .
F8 C6 C7 O3 -47.3(6) .
F9 C6 C7 O3 -166.4(4) .
F7 C6 C7 C8 -104.6(5) .
F8 C6 C7 C8 134.8(5) .
F9 C6 C7 C8 15.7(6) .
O3 C7 C8 C9 -7.0(8) .
C6 C7 C8 C9 170.6(4) .
C7 C8 C9 O4 1.4(8) .
C7 C8 C9 C10 -178.4(4) .
O4 C9 C10 F10' 75.9(7) .
C8 C9 C10 F10' -104.3(7) .
O4 C9 C10 F11 -130.0(6) .
C8 C9 C10 F11 49.8(7) .
O4 C9 C10 F12 -4.4(6) .
C8 C9 C10 F12 175.4(5) .
O4 C9 C10 F11' -160.4(6) .
C8 C9 C10 F11' 19.4(7) .
O4 C9 C10 F12' -43.4(7) .
C8 C9 C10 F12' 136.4(6) .
O4 C9 C10 F10 112.3(5) .
C8 C9 C10 F10 -67.9(6) .
F10' C10 F12 Cs1 -126.0(8) .
F11 C10 F12 Cs1 108.1(7) .
F11' C10 F12 Cs1 132.2(8) .
F12' C10 F12 Cs1 67.9(8) .
F10 C10 F12 Cs1 -139.0(6) .
C9 C10 F12 Cs1 -19.8(8) .
F10' C10 F12' Cs1 -75.2(9) .
F11 C10 F12' Cs1 157.0(8) .
F12 C10 F12' Cs1 -61.1(8) .
F11' C10 F12' Cs1 166.9(7) .
F10 C10 F12' Cs1 -100.4(9) .
C9 C10 F12' Cs1 45.4(8) .
F7 C6 F8 Cs1 -122.3(4) 1_655
F9 C6 F8 Cs1 123.6(4) 1_655
C7 C6 F8 Cs1 0.2(7) 1_655
F4' C5 F4 Cs1 45.4(11) .
F6 C5 F4 Cs1 164.1(5) .
F5 C5 F4 Cs1 47.2(4) .
F6' C5 F4 Cs1 176.9(7) .
F5' C5 F4 Cs1 68.1(9) .
C4 C5 F4 Cs1 -71.3(3) .
F4' C5 F5 Cs1 -42.8(5) .
F6 C5 F5 Cs1 -157.4(5) .
F6' C5 F5 Cs1 -144.4(8) .
F5' C5 F5 Cs1 162.7(10) .
F4 C5 F5 Cs1 -43.7(4) .
C4 C5 F5 Cs1 72.7(3) .
F6 C5 F4' Cs1 174.4(7) .
F5 C5 F4' Cs1 69.0(8) .
F6' C5 F4' Cs1 -165.0(9) .
F5' C5 F4' Cs1 83.8(10) .
F4 C5 F4' Cs1 -112.9(14) .
C4 C5 F4' Cs1 -37.1(10) .
C3 C2 O1 Dy1 8.7(8) .
C1 C2 O1 Dy1 -172.0(3) .
C3 C4 O2 Dy1 -6.9(7) .
C5 C4 O2 Dy1 172.9(2) .
C3 C4 O2 Cs1 -168.3(3) .
C5 C4 O2 Cs1 11.5(5) .
C8 C7 O3 Dy1 -2.6(7) .
C6 C7 O3 Dy1 179.7(3) .
C8 C7 O3 Cs1 -120.1(4) 1_655
C6 C7 O3 Cs1 62.2(4) 1_655
C8 C9 O4 Dy1 13.2(7) .
C10 C9 O4 Dy1 -167.0(3) .
C8 C9 O4 Cs1 -153.6(4) .
C10 C9 O4 Cs1 26.2(5) .
